data_4135566
loop_
_publ_author_name
'Jakhar, Vineet'
'Pal, Digvijayee'
'Ghiviriga, Ion'
'Abboud, Khalil A.'
'Lester, Daniel W.'
'Sumerlin, Brent S.'
'Veige, Adam S.'

_publ_section_title
;
 Tethered Tungsten-Alkylidenes for the Synthesis of Cyclic Polynorbornene
 via Ring Expansion Metathesis: Unprecedented Stereoselectivity and
 Trapping of Key Catalytic Intermediates.
;
_journal_issue 2
_journal_name_full 'Journal of the American Chemical Society'
_journal_page_first 1235
_journal_page_last 1246
_journal_paper_doi 10.1021/jacs.0c12248
_journal_volume 143
_journal_year 2021
_chemical_formula_moiety 'C42 H55 N O4 W, 0.5 (C6 H6)'
_chemical_formula_sum 'C45 H58 N O4 W'
_chemical_formula_weight 860.77
_space_group_crystal_system monoclinic
_space_group_IT_number 14
_space_group_name_Hall '-P 2yn'
_space_group_name_H-M_alt 'P 1 21/n 1'
_atom_sites_solution_hydrogens geom
_atom_sites_solution_primary direct
_atom_sites_solution_secondary difmap
_audit_creation_method SHELXL-2014/7
_audit_update_record
;
2018-08-28 # Formatted by publCIF

;
_cell_angle_alpha 90
_cell_angle_beta 96.9729(7)
_cell_angle_gamma 90
_cell_formula_units_Z 4
_cell_length_a 10.3427(4)
_cell_length_b 33.5187(13)
_cell_length_c 11.3695(4)
_cell_measurement_reflns_used 9470
_cell_measurement_temperature 100(2)
_cell_measurement_theta_max 33.82
_cell_measurement_theta_min 2.18
_cell_volume 3912.4(3)
_computing_cell_refinement 'Bruker APEX3 (Bruker, 2014)'
_computing_data_collection 'Bruker APEX3 (Bruker, 2014)'
_computing_data_reduction 'Bruker Apex3 SAINT (Bruker, 2014)'
_computing_molecular_graphics 'XP in SHELXTL-plus, Bruker 2014'
_computing_publication_material 'SHELXL2014/7, Sheldrick, G. M. 2014'
_computing_structure_refinement 'SHELXL2014/7, Sheldrick G. M. 2014'
_computing_structure_solution 'SHELXL2014/7, Sheldrick G. M. 2014'
_diffrn_ambient_temperature 100(2)
_diffrn_measured_fraction_theta_full 1.000
_diffrn_measured_fraction_theta_max 0.921
_diffrn_measurement_device_type 'Bruker APEX-II DUO'
_diffrn_measurement_method 'phi and omega scans'
_diffrn_radiation_type MoK\a
_diffrn_radiation_wavelength 0.71073
_diffrn_reflns_av_R_equivalents 0.0316
_diffrn_reflns_av_unetI/netI 0.0289
_diffrn_reflns_Laue_measured_fraction_full 1.000
_diffrn_reflns_Laue_measured_fraction_max 0.921
_diffrn_reflns_limit_h_max 15
_diffrn_reflns_limit_h_min -15
_diffrn_reflns_limit_k_max 50
_diffrn_reflns_limit_k_min -50
_diffrn_reflns_limit_l_max 17
_diffrn_reflns_limit_l_min -17
_diffrn_reflns_number 104011
_diffrn_reflns_point_group_measured_fraction_full 1.000
_diffrn_reflns_point_group_measured_fraction_max 0.921
_diffrn_reflns_theta_full 25.000
_diffrn_reflns_theta_max 34.056
_diffrn_reflns_theta_min 1.215
_diffrn_source 'fine-focus sealed tube'
_exptl_absorpt_coefficient_mu 2.996
_exptl_absorpt_correction_T_max 0.9144
_exptl_absorpt_correction_T_min 0.6741
_exptl_absorpt_correction_type analytical
_exptl_absorpt_process_details 'based on measured indexed crystal faces, Bruker SHELXTL2014 (Sheldrick, 2014)'
_exptl_crystal_colour yellow
_exptl_crystal_density_diffrn 1.461
_exptl_crystal_description plate
_exptl_crystal_F_000 1764
_exptl_crystal_size_max 0.212
_exptl_crystal_size_mid 0.053
_exptl_crystal_size_min 0.048
_refine_diff_density_max 1.217
_refine_diff_density_min -2.200
_refine_diff_density_rms 0.096
_refine_ls_extinction_method none
_refine_ls_goodness_of_fit_ref 1.125
_refine_ls_hydrogen_treatment constr
_refine_ls_matrix_type full
_refine_ls_number_parameters 469
_refine_ls_number_reflns 14754
_refine_ls_number_restraints 0
_refine_ls_restrained_S_all 1.125
_refine_ls_R_factor_all 0.0310
_refine_ls_R_factor_gt 0.0216
_refine_ls_shift/su_max 0.003
_refine_ls_shift/su_mean 0.000
_refine_ls_structure_factor_coef Fsqd
_refine_ls_weighting_details 'w=1/[\s^2^(Fo^2^)+(0.0212P)^2^+1.2193P] where P=(Fo^2^+2Fc^2^)/3'
_refine_ls_weighting_scheme calc
_refine_ls_wR_factor_gt 0.0430
_refine_ls_wR_factor_ref 0.0499
_reflns_Friedel_coverage 0.000
_reflns_number_gt 12518
_reflns_number_total 14754
_reflns_threshold_expression 'I > 2\s(I)'
_cod_data_source_file ja0c12248_si_003.cif
_cod_data_source_block vj11
_cod_original_sg_symbol_H-M 'P 21/n'
_cod_database_code 4135566
_shelx_shelxl_version_number 2014/7
_shelx_space_group_comment
; 
The symmetry employed for this shelxl refinement is uniquely defined 
by the following loop, which should always be used as a source of 
symmetry information in preference to the above space-group names. 
They are only intended as comments. 
;
_shelx_estimated_absorpt_t_min 0.569
_shelx_estimated_absorpt_t_max 0.870

loop_
_space_group_symop_operation_xyz
'x, y, z'
'-x+1/2, y+1/2, -z+1/2'
'-x, -y, -z'
'x-1/2, -y-1/2, z-1/2'

loop_
_atom_site_label
_atom_site_type_symbol
_atom_site_fract_x
_atom_site_fract_y
_atom_site_fract_z
_atom_site_U_iso_or_equiv
_atom_site_adp_type
_atom_site_occupancy
_atom_site_site_symmetry_order
_atom_site_calc_flag
_atom_site_refinement_flags_posn
_atom_site_refinement_flags_adp
_atom_site_refinement_flags_occupancy
_atom_site_disorder_assembly
_atom_site_disorder_group
W1 W 0.94546(2) 0.12871(2) 0.76647(2) 0.00738(2) Uani 1 1 d . . . . .
O1 O 1.20132(13) 0.07035(4) 0.60958(12) 0.0185(3) Uani 1 1 d . . . . .
O2 O 0.81829(11) 0.12719(4) 0.62127(10) 0.0104(2) Uani 1 1 d . . . . .
O3 O 1.02603(11) 0.10718(4) 0.92141(10) 0.0099(2) Uani 1 1 d . . . . .
O4 O 0.77349(11) 0.09772(4) 0.83351(10) 0.0108(2) Uani 1 1 d . . . . .
N1 N 0.93144(14) 0.17786(4) 0.80845(13) 0.0106(3) Uani 1 1 d . . . . .
C1 C 1.10255(15) 0.12862(5) 0.68583(14) 0.0099(3) Uani 1 1 d . . . . .
C2 C 1.11491(16) 0.08640(5) 0.65801(14) 0.0107(3) Uani 1 1 d . . . . .
C3 C 1.00847(16) 0.05814(5) 0.69378(14) 0.0093(3) Uani 1 1 d . . . . .
C4 C 0.90238(16) 0.04791(5) 0.60993(14) 0.0104(3) Uani 1 1 d . . . . .
C5 C 0.82698(17) 0.01442(5) 0.62889(15) 0.0140(3) Uani 1 1 d . . . . .
H5A H 0.7562 0.0072 0.5717 0.017 Uiso 1 1 calc R U . . .
C6 C 0.85507(18) -0.00830(5) 0.73101(16) 0.0144(3) Uani 1 1 d . . . . .
H6A H 0.8046 -0.0314 0.7424 0.017 Uiso 1 1 calc R U . . .
C7 C 0.95640(17) 0.00250(5) 0.81654(15) 0.0124(3) Uani 1 1 d . . . . .
H7A H 0.9731 -0.0127 0.8873 0.015 Uiso 1 1 calc R U . . .
C8 C 1.03389(16) 0.03555(5) 0.79911(14) 0.0099(3) Uani 1 1 d . . . . .
C9 C 0.86775(16) 0.07207(5) 0.50154(14) 0.0106(3) Uani 1 1 d . . . . .
C10 C 0.82332(15) 0.11163(5) 0.51165(14) 0.0097(3) Uani 1 1 d . . . . .
C11 C 0.77738(16) 0.13388(5) 0.40884(15) 0.0113(3) Uani 1 1 d . . . . .
C12 C 0.78386(17) 0.11533(6) 0.29912(15) 0.0145(3) Uani 1 1 d . . . . .
H12A H 0.7553 0.1298 0.2288 0.017 Uiso 1 1 calc R U . . .
C13 C 0.83024(19) 0.07678(6) 0.28902(15) 0.0161(3) Uani 1 1 d . . . . .
H13A H 0.8347 0.0655 0.2129 0.019 Uiso 1 1 calc R U . . .
C14 C 0.87003(17) 0.05472(5) 0.39007(15) 0.0140(3) Uani 1 1 d . . . . .
H14A H 0.8987 0.0280 0.3836 0.017 Uiso 1 1 calc R U . . .
C15 C 1.14060(16) 0.04724(5) 0.89186(14) 0.0100(3) Uani 1 1 d . . . . .
C16 C 1.13083(15) 0.08362(5) 0.95227(14) 0.0093(3) Uani 1 1 d . . . . .
C17 C 1.22553(16) 0.09397(5) 1.04847(14) 0.0106(3) Uani 1 1 d . . . . .
C18 C 1.32804(16) 0.06711(5) 1.07688(15) 0.0126(3) Uani 1 1 d . . . . .
H18A H 1.3932 0.0735 1.1404 0.015 Uiso 1 1 calc R U . . .
C19 C 1.33856(17) 0.03146(5) 1.01602(15) 0.0134(3) Uani 1 1 d . . . . .
H19A H 1.4100 0.0141 1.0378 0.016 Uiso 1 1 calc R U . . .
C20 C 1.24455(17) 0.02146(5) 0.92382(15) 0.0125(3) Uani 1 1 d . . . . .
H20A H 1.2508 -0.0029 0.8823 0.015 Uiso 1 1 calc R U . . .
C21 C 1.20192(16) 0.15812(5) 0.64843(15) 0.0115(3) Uani 1 1 d . . . . .
C22 C 1.17464(18) 0.20086(5) 0.68647(17) 0.0170(4) Uani 1 1 d . . . . .
H22A H 1.1786 0.2020 0.7730 0.025 Uiso 1 1 calc R U . . .
H22B H 1.0878 0.2090 0.6504 0.025 Uiso 1 1 calc R U . . .
H22C H 1.2401 0.2189 0.6604 0.025 Uiso 1 1 calc R U . . .
C23 C 1.19673(19) 0.15707(6) 0.51223(16) 0.0174(4) Uani 1 1 d . . . . .
H23A H 1.1089 0.1641 0.4760 0.026 Uiso 1 1 calc R U . . .
H23B H 1.2185 0.1302 0.4870 0.026 Uiso 1 1 calc R U . . .
H23C H 1.2595 0.1762 0.4872 0.026 Uiso 1 1 calc R U . . .
C24 C 1.33977(17) 0.14672(6) 0.70505(17) 0.0174(4) Uani 1 1 d . . . . .
H24A H 1.3434 0.1476 0.7915 0.026 Uiso 1 1 calc R U . . .
H24B H 1.4030 0.1656 0.6794 0.026 Uiso 1 1 calc R U . . .
H24C H 1.3606 0.1197 0.6802 0.026 Uiso 1 1 calc R U . . .
C25 C 0.71902(17) 0.17568(5) 0.41650(15) 0.0125(3) Uani 1 1 d . . . . .
C26 C 0.81931(18) 0.20432(5) 0.48284(16) 0.0161(3) Uani 1 1 d . . . . .
H26A H 0.8955 0.2064 0.4397 0.024 Uiso 1 1 calc R U . . .
H26B H 0.8462 0.1940 0.5628 0.024 Uiso 1 1 calc R U . . .
H26C H 0.7799 0.2307 0.4882 0.024 Uiso 1 1 calc R U . . .
C27 C 0.59601(17) 0.17294(6) 0.48029(16) 0.0167(3) Uani 1 1 d . . . . .
H27A H 0.5314 0.1559 0.4345 0.025 Uiso 1 1 calc R U . . .
H27B H 0.5595 0.1997 0.4874 0.025 Uiso 1 1 calc R U . . .
H27C H 0.6190 0.1615 0.5594 0.025 Uiso 1 1 calc R U . . .
C28 C 0.67842(19) 0.19389(6) 0.29363(16) 0.0178(4) Uani 1 1 d . . . . .
H28A H 0.7548 0.1960 0.2507 0.027 Uiso 1 1 calc R U . . .
H28B H 0.6417 0.2205 0.3026 0.027 Uiso 1 1 calc R U . . .
H28C H 0.6129 0.1768 0.2491 0.027 Uiso 1 1 calc R U . . .
C29 C 1.21682(17) 0.13259(5) 1.11962(15) 0.0130(3) Uani 1 1 d . . . . .
C30 C 1.2219(2) 0.16888(6) 1.03712(17) 0.0189(4) Uani 1 1 d . . . . .
H30A H 1.3050 0.1690 1.0040 0.028 Uiso 1 1 calc R U . . .
H30B H 1.2138 0.1935 1.0823 0.028 Uiso 1 1 calc R U . . .
H30C H 1.1500 0.1673 0.9726 0.028 Uiso 1 1 calc R U . . .
C31 C 1.09012(18) 0.13290(6) 1.17815(16) 0.0177(4) Uani 1 1 d . . . . .
H31A H 1.0912 0.1107 1.2343 0.027 Uiso 1 1 calc R U . . .
H31B H 1.0153 0.1301 1.1170 0.027 Uiso 1 1 calc R U . . .
H31C H 1.0833 0.1582 1.2204 0.027 Uiso 1 1 calc R U . . .
C32 C 1.33040(19) 0.13661(6) 1.21914(17) 0.0205(4) Uani 1 1 d . . . . .
H32A H 1.3296 0.1140 1.2736 0.031 Uiso 1 1 calc R U . . .
H32B H 1.3212 0.1615 1.2625 0.031 Uiso 1 1 calc R U . . .
H32C H 1.4129 0.1369 1.1849 0.031 Uiso 1 1 calc R U . . .
C33 C 0.91835(18) 0.21603(5) 0.86622(15) 0.0137(3) Uani 1 1 d . . . . .
H33A H 1.0074 0.2275 0.8872 0.016 Uiso 1 1 calc R U . . .
C34 C 0.83755(19) 0.24569(5) 0.78550(17) 0.0176(4) Uani 1 1 d . . . . .
H34A H 0.8432 0.2724 0.8231 0.021 Uiso 1 1 calc R U . . .
H34B H 0.8744 0.2477 0.7093 0.021 Uiso 1 1 calc R U . . .
C35 C 0.69509(19) 0.23331(6) 0.76151(17) 0.0200(4) Uani 1 1 d . . . . .
H35A H 0.6885 0.2080 0.7164 0.024 Uiso 1 1 calc R U . . .
H35B H 0.6458 0.2539 0.7124 0.024 Uiso 1 1 calc R U . . .
C36 C 0.63471(19) 0.22783(6) 0.87673(18) 0.0222(4) Uani 1 1 d . . . . .
H36A H 0.6329 0.2538 0.9181 0.027 Uiso 1 1 calc R U . . .
H36B H 0.5439 0.2183 0.8585 0.027 Uiso 1 1 calc R U . . .
C37 C 0.7133(2) 0.19775(6) 0.95699(17) 0.0215(4) Uani 1 1 d . . . . .
H37A H 0.7070 0.1712 0.9188 0.026 Uiso 1 1 calc R U . . .
H37B H 0.6759 0.1957 1.0329 0.026 Uiso 1 1 calc R U . . .
C38 C 0.85663(19) 0.20988(6) 0.98171(16) 0.0184(4) Uani 1 1 d . . . . .
H38A H 0.9054 0.1889 1.0298 0.022 Uiso 1 1 calc R U . . .
H38B H 0.8636 0.2349 1.0282 0.022 Uiso 1 1 calc R U . . .
C39 C 0.64383(16) 0.09336(6) 0.76676(15) 0.0148(3) Uani 1 1 d . . . . .
H39A H 0.6492 0.0799 0.6901 0.018 Uiso 1 1 calc R U . . .
H39B H 0.6019 0.1197 0.7515 0.018 Uiso 1 1 calc R U . . .
C40 C 0.56851(17) 0.06813(6) 0.84600(16) 0.0170(4) Uani 1 1 d . . . . .
H40A H 0.5829 0.0393 0.8337 0.020 Uiso 1 1 calc R U . . .
H40B H 0.4740 0.0739 0.8319 0.020 Uiso 1 1 calc R U . . .
C41 C 0.62659(17) 0.08130(6) 0.96977(16) 0.0158(3) Uani 1 1 d . . . . .
H41A H 0.5892 0.1071 0.9917 0.019 Uiso 1 1 calc R U . . .
H41B H 0.6121 0.0610 1.0300 0.019 Uiso 1 1 calc R U . . .
C42 C 0.77026(17) 0.08539(6) 0.95660(15) 0.0141(3) Uani 1 1 d . . . . .
H42A H 0.8119 0.1057 1.0119 0.017 Uiso 1 1 calc R U . . .
H42B H 0.8160 0.0596 0.9725 0.017 Uiso 1 1 calc R U . . .
C43 C 1.43506(19) 0.00930(7) 0.59583(19) 0.0278(5) Uani 1 1 d . . . . .
H43A H 1.3906 0.0156 0.6618 0.033 Uiso 1 1 calc R U . . .
C44 C 1.4597(2) 0.03887(7) 0.5170(2) 0.0286(5) Uani 1 1 d . . . . .
H44A H 1.4320 0.0655 0.5285 0.034 Uiso 1 1 calc R U . . .
C45 C 1.5252(2) 0.02958(7) 0.4207(2) 0.0287(5) Uani 1 1 d . . . . .
H45A H 1.5428 0.0498 0.3664 0.034 Uiso 1 1 calc R U . . .

loop_
_atom_site_aniso_label
_atom_site_aniso_U_11
_atom_site_aniso_U_22
_atom_site_aniso_U_33
_atom_site_aniso_U_23
_atom_site_aniso_U_13
_atom_site_aniso_U_12
W1 0.00819(3) 0.00638(3) 0.00765(3) -0.00016(2) 0.00132(2) 0.00059(2)
O1 0.0172(6) 0.0121(6) 0.0283(7) -0.0019(5) 0.0117(5) 0.0014(5)
O2 0.0114(5) 0.0115(6) 0.0082(5) -0.0005(4) 0.0012(4) 0.0014(5)
O3 0.0099(5) 0.0098(6) 0.0098(5) 0.0000(4) 0.0005(4) 0.0021(4)
O4 0.0095(5) 0.0137(6) 0.0088(5) 0.0026(4) 0.0002(4) -0.0016(4)
N1 0.0115(6) 0.0092(7) 0.0114(6) 0.0011(5) 0.0025(5) 0.0003(5)
C1 0.0065(6) 0.0140(8) 0.0087(6) 0.0008(6) -0.0007(5) 0.0000(6)
C2 0.0111(7) 0.0106(8) 0.0103(7) -0.0004(6) 0.0012(6) -0.0003(6)
C3 0.0111(7) 0.0074(7) 0.0097(7) -0.0006(5) 0.0022(6) 0.0008(6)
C4 0.0124(7) 0.0086(7) 0.0103(7) -0.0009(6) 0.0015(6) 0.0018(6)
C5 0.0141(8) 0.0129(8) 0.0142(8) -0.0005(6) -0.0016(6) -0.0025(6)
C6 0.0171(8) 0.0097(8) 0.0165(8) 0.0003(6) 0.0017(6) -0.0036(6)
C7 0.0158(8) 0.0098(8) 0.0113(7) 0.0002(6) 0.0013(6) -0.0005(6)
C8 0.0109(7) 0.0083(7) 0.0105(7) -0.0010(6) 0.0015(6) 0.0015(6)
C9 0.0111(7) 0.0101(8) 0.0103(7) -0.0004(6) 0.0001(6) -0.0010(6)
C10 0.0094(7) 0.0110(8) 0.0089(7) -0.0003(6) 0.0016(5) -0.0012(6)
C11 0.0115(7) 0.0112(8) 0.0110(7) 0.0012(6) 0.0012(5) -0.0007(6)
C12 0.0172(8) 0.0159(8) 0.0100(7) 0.0016(6) 0.0000(6) -0.0006(7)
C13 0.0221(9) 0.0166(9) 0.0096(7) -0.0020(6) 0.0021(6) 0.0002(7)
C14 0.0175(8) 0.0119(8) 0.0125(7) -0.0022(6) 0.0017(6) 0.0005(6)
C15 0.0117(7) 0.0089(7) 0.0093(7) 0.0007(6) 0.0015(6) -0.0011(6)
C16 0.0091(7) 0.0096(7) 0.0094(7) 0.0019(6) 0.0016(5) 0.0003(6)
C17 0.0109(7) 0.0110(8) 0.0100(7) 0.0011(6) 0.0021(6) -0.0016(6)
C18 0.0096(7) 0.0158(8) 0.0121(7) 0.0018(6) 0.0001(6) -0.0012(6)
C19 0.0111(7) 0.0130(8) 0.0162(8) 0.0039(6) 0.0017(6) 0.0026(6)
C20 0.0148(8) 0.0092(8) 0.0139(7) 0.0006(6) 0.0032(6) 0.0014(6)
C21 0.0122(7) 0.0099(8) 0.0131(7) 0.0003(6) 0.0039(6) -0.0005(6)
C22 0.0188(9) 0.0105(8) 0.0228(9) 0.0003(7) 0.0072(7) -0.0029(7)
C23 0.0226(9) 0.0156(9) 0.0153(8) 0.0028(7) 0.0070(7) -0.0002(7)
C24 0.0120(8) 0.0166(9) 0.0235(9) -0.0013(7) 0.0024(7) -0.0018(7)
C25 0.0138(8) 0.0121(8) 0.0112(7) 0.0020(6) 0.0003(6) 0.0011(6)
C26 0.0194(9) 0.0113(8) 0.0170(8) -0.0006(6) 0.0000(7) -0.0004(7)
C27 0.0137(8) 0.0196(9) 0.0166(8) 0.0019(7) 0.0014(6) 0.0034(7)
C28 0.0219(9) 0.0167(9) 0.0141(8) 0.0040(7) -0.0006(7) 0.0023(7)
C29 0.0141(7) 0.0125(8) 0.0120(7) -0.0022(6) -0.0004(6) -0.0015(6)
C30 0.0264(10) 0.0114(9) 0.0183(9) -0.0009(7) 0.0009(7) -0.0028(7)
C31 0.0187(8) 0.0206(10) 0.0139(8) -0.0041(7) 0.0029(6) 0.0015(7)
C32 0.0203(9) 0.0210(10) 0.0186(9) -0.0059(7) -0.0047(7) -0.0015(7)
C33 0.0165(8) 0.0086(8) 0.0158(8) -0.0035(6) 0.0012(6) 0.0014(6)
C34 0.0234(9) 0.0095(8) 0.0204(9) 0.0006(7) 0.0040(7) 0.0026(7)
C35 0.0217(9) 0.0182(10) 0.0195(9) 0.0013(7) -0.0003(7) 0.0059(7)
C36 0.0177(9) 0.0232(10) 0.0260(10) -0.0053(8) 0.0046(8) 0.0033(8)
C37 0.0262(10) 0.0226(10) 0.0176(9) -0.0014(7) 0.0099(8) 0.0023(8)
C38 0.0252(9) 0.0184(9) 0.0118(8) -0.0034(7) 0.0027(7) 0.0060(7)
C39 0.0102(7) 0.0185(9) 0.0148(8) 0.0040(7) -0.0017(6) -0.0029(6)
C40 0.0119(8) 0.0211(10) 0.0177(8) 0.0055(7) 0.0001(6) -0.0049(7)
C41 0.0128(8) 0.0192(9) 0.0160(8) 0.0041(7) 0.0037(6) -0.0009(7)
C42 0.0132(8) 0.0198(9) 0.0097(7) 0.0038(6) 0.0019(6) -0.0020(6)
C43 0.0144(9) 0.0419(14) 0.0259(10) -0.0171(10) -0.0026(8) 0.0034(9)
C44 0.0156(9) 0.0312(12) 0.0371(12) -0.0166(10) -0.0044(8) 0.0048(8)
C45 0.0159(9) 0.0371(13) 0.0314(11) -0.0059(10) -0.0040(8) 0.0021(9)

loop_
_atom_type_symbol
_atom_type_description
_atom_type_scat_dispersion_real
_atom_type_scat_dispersion_imag
_atom_type_scat_source
C C 0.0033 0.0016 'International Tables Vol C Tables 4.2.6.8 and 6.1.1.4'
H H 0.0000 0.0000 'International Tables Vol C Tables 4.2.6.8 and 6.1.1.4'
N N 0.0061 0.0033 'International Tables Vol C Tables 4.2.6.8 and 6.1.1.4'
O O 0.0106 0.0060 'International Tables Vol C Tables 4.2.6.8 and 6.1.1.4'
W W -0.8490 6.8722 'International Tables Vol C Tables 4.2.6.8 and 6.1.1.4'

loop_
_geom_angle_atom_site_label_1
_geom_angle_atom_site_label_2
_geom_angle_atom_site_label_3
_geom_angle
_geom_angle_site_symmetry_1
_geom_angle_site_symmetry_3
_geom_angle_publ_flag
N1 W1 C1 103.48(7) . . ?
N1 W1 O2 100.68(6) . . ?
C1 W1 O2 96.56(6) . . ?
N1 W1 O3 98.14(6) . . ?
C1 W1 O3 97.56(6) . . ?
O2 W1 O3 153.09(5) . . ?
N1 W1 O4 104.38(6) . . ?
C1 W1 O4 152.14(6) . . ?
O2 W1 O4 78.47(4) . . ?
O3 W1 O4 78.33(4) . . ?
N1 W1 C3 169.59(6) . . ?
C1 W1 C3 66.30(6) . . ?
O2 W1 C3 83.06(5) . . ?
O3 W1 C3 81.84(5) . . ?
O4 W1 C3 85.85(5) . . ?
C10 O2 W1 132.74(10) . . ?
C16 O3 W1 132.65(10) . . ?
C42 O4 C39 109.96(12) . . ?
C42 O4 W1 124.06(10) . . ?
C39 O4 W1 125.21(9) . . ?
C33 N1 W1 169.00(12) . . ?
C2 C1 C21 119.29(14) . . ?
C2 C1 W1 101.68(11) . . ?
C21 C1 W1 139.03(13) . . ?
O1 C2 C1 127.53(16) . . ?
O1 C2 C3 115.46(15) . . ?
C1 C2 C3 117.00(14) . . ?
C4 C3 C8 119.56(15) . . ?
C4 C3 C2 119.59(14) . . ?
C8 C3 C2 119.10(14) . . ?
C4 C3 W1 103.36(11) . . ?
C8 C3 W1 104.15(10) . . ?
C2 C3 W1 74.99(9) . . ?
C5 C4 C3 119.68(15) . . ?
C5 C4 C9 118.94(15) . . ?
C3 C4 C9 121.38(15) . . ?
C6 C5 C4 120.32(16) . . ?
C6 C5 H5A 119.8 . . ?
C4 C5 H5A 119.8 . . ?
C7 C6 C5 120.39(16) . . ?
C7 C6 H6A 119.8 . . ?
C5 C6 H6A 119.8 . . ?
C6 C7 C8 120.35(16) . . ?
C6 C7 H7A 119.8 . . ?
C8 C7 H7A 119.8 . . ?
C7 C8 C3 119.62(15) . . ?
C7 C8 C15 119.94(15) . . ?
C3 C8 C15 120.43(15) . . ?
C14 C9 C10 120.40(15) . . ?
C14 C9 C4 119.87(15) . . ?
C10 C9 C4 119.57(14) . . ?
O2 C10 C9 118.96(14) . . ?
O2 C10 C11 120.54(15) . . ?
C9 C10 C11 120.39(15) . . ?
C12 C11 C10 116.90(16) . . ?
C12 C11 C25 121.17(15) . . ?
C10 C11 C25 121.90(15) . . ?
C13 C12 C11 122.72(16) . . ?
C13 C12 H12A 118.6 . . ?
C11 C12 H12A 118.6 . . ?
C14 C13 C12 119.92(16) . . ?
C14 C13 H13A 120.0 . . ?
C12 C13 H13A 120.0 . . ?
C13 C14 C9 119.60(16) . . ?
C13 C14 H14A 120.2 . . ?
C9 C14 H14A 120.2 . . ?
C20 C15 C16 120.57(15) . . ?
C20 C15 C8 120.38(15) . . ?
C16 C15 C8 118.93(14) . . ?
O3 C16 C15 118.78(14) . . ?
O3 C16 C17 120.89(15) . . ?
C15 C16 C17 120.22(15) . . ?
C18 C17 C16 116.95(15) . . ?
C18 C17 C29 120.84(15) . . ?
C16 C17 C29 122.21(15) . . ?
C19 C18 C17 122.74(16) . . ?
C19 C18 H18A 118.6 . . ?
C17 C18 H18A 118.6 . . ?
C20 C19 C18 119.69(16) . . ?
C20 C19 H19A 120.2 . . ?
C18 C19 H19A 120.2 . . ?
C19 C20 C15 119.81(16) . . ?
C19 C20 H20A 120.1 . . ?
C15 C20 H20A 120.1 . . ?
C1 C21 C22 111.99(14) . . ?
C1 C21 C24 110.13(14) . . ?
C22 C21 C24 107.86(15) . . ?
C1 C21 C23 108.83(14) . . ?
C22 C21 C23 108.62(15) . . ?
C24 C21 C23 109.36(14) . . ?
C21 C22 H22A 109.5 . . ?
C21 C22 H22B 109.5 . . ?
H22A C22 H22B 109.5 . . ?
C21 C22 H22C 109.5 . . ?
H22A C22 H22C 109.5 . . ?
H22B C22 H22C 109.5 . . ?
C21 C23 H23A 109.5 . . ?
C21 C23 H23B 109.5 . . ?
H23A C23 H23B 109.5 . . ?
C21 C23 H23C 109.5 . . ?
H23A C23 H23C 109.5 . . ?
H23B C23 H23C 109.5 . . ?
C21 C24 H24A 109.5 . . ?
C21 C24 H24B 109.5 . . ?
H24A C24 H24B 109.5 . . ?
C21 C24 H24C 109.5 . . ?
H24A C24 H24C 109.5 . . ?
H24B C24 H24C 109.5 . . ?
C11 C25 C28 112.20(14) . . ?
C11 C25 C26 110.54(14) . . ?
C28 C25 C26 106.93(15) . . ?
C11 C25 C27 109.00(14) . . ?
C28 C25 C27 107.55(14) . . ?
C26 C25 C27 110.58(15) . . ?
C25 C26 H26A 109.5 . . ?
C25 C26 H26B 109.5 . . ?
H26A C26 H26B 109.5 . . ?
C25 C26 H26C 109.5 . . ?
H26A C26 H26C 109.5 . . ?
H26B C26 H26C 109.5 . . ?
C25 C27 H27A 109.5 . . ?
C25 C27 H27B 109.5 . . ?
H27A C27 H27B 109.5 . . ?
C25 C27 H27C 109.5 . . ?
H27A C27 H27C 109.5 . . ?
H27B C27 H27C 109.5 . . ?
C25 C28 H28A 109.5 . . ?
C25 C28 H28B 109.5 . . ?
H28A C28 H28B 109.5 . . ?
C25 C28 H28C 109.5 . . ?
H28A C28 H28C 109.5 . . ?
H28B C28 H28C 109.5 . . ?
C32 C29 C17 111.96(15) . . ?
C32 C29 C31 107.22(14) . . ?
C17 C29 C31 109.94(14) . . ?
C32 C29 C30 107.45(15) . . ?
C17 C29 C30 109.66(14) . . ?
C31 C29 C30 110.56(15) . . ?
C29 C30 H30A 109.5 . . ?
C29 C30 H30B 109.5 . . ?
H30A C30 H30B 109.5 . . ?
C29 C30 H30C 109.5 . . ?
H30A C30 H30C 109.5 . . ?
H30B C30 H30C 109.5 . . ?
C29 C31 H31A 109.5 . . ?
C29 C31 H31B 109.5 . . ?
H31A C31 H31B 109.5 . . ?
C29 C31 H31C 109.5 . . ?
H31A C31 H31C 109.5 . . ?
H31B C31 H31C 109.5 . . ?
C29 C32 H32A 109.5 . . ?
C29 C32 H32B 109.5 . . ?
H32A C32 H32B 109.5 . . ?
C29 C32 H32C 109.5 . . ?
H32A C32 H32C 109.5 . . ?
H32B C32 H32C 109.5 . . ?
N1 C33 C34 112.03(14) . . ?
N1 C33 C38 109.78(15) . . ?
C34 C33 C38 110.19(15) . . ?
N1 C33 H33A 108.2 . . ?
C34 C33 H33A 108.2 . . ?
C38 C33 H33A 108.2 . . ?
C35 C34 C33 112.10(15) . . ?
C35 C34 H34A 109.2 . . ?
C33 C34 H34A 109.2 . . ?
C35 C34 H34B 109.2 . . ?
C33 C34 H34B 109.2 . . ?
H34A C34 H34B 107.9 . . ?
C34 C35 C36 111.47(16) . . ?
C34 C35 H35A 109.3 . . ?
C36 C35 H35A 109.3 . . ?
C34 C35 H35B 109.3 . . ?
C36 C35 H35B 109.3 . . ?
H35A C35 H35B 108.0 . . ?
C37 C36 C35 110.38(16) . . ?
C37 C36 H36A 109.6 . . ?
C35 C36 H36A 109.6 . . ?
C37 C36 H36B 109.6 . . ?
C35 C36 H36B 109.6 . . ?
H36A C36 H36B 108.1 . . ?
C36 C37 C38 111.59(17) . . ?
C36 C37 H37A 109.3 . . ?
C38 C37 H37A 109.3 . . ?
C36 C37 H37B 109.3 . . ?
C38 C37 H37B 109.3 . . ?
H37A C37 H37B 108.0 . . ?
C37 C38 C33 111.79(15) . . ?
C37 C38 H38A 109.3 . . ?
C33 C38 H38A 109.3 . . ?
C37 C38 H38B 109.3 . . ?
C33 C38 H38B 109.3 . . ?
H38A C38 H38B 107.9 . . ?
O4 C39 C40 104.56(13) . . ?
O4 C39 H39A 110.8 . . ?
C40 C39 H39A 110.8 . . ?
O4 C39 H39B 110.8 . . ?
C40 C39 H39B 110.8 . . ?
H39A C39 H39B 108.9 . . ?
C39 C40 C41 102.30(14) . . ?
C39 C40 H40A 111.3 . . ?
C41 C40 H40A 111.3 . . ?
C39 C40 H40B 111.3 . . ?
C41 C40 H40B 111.3 . . ?
H40A C40 H40B 109.2 . . ?
C42 C41 C40 102.45(14) . . ?
C42 C41 H41A 111.3 . . ?
C40 C41 H41A 111.3 . . ?
C42 C41 H41B 111.3 . . ?
C40 C41 H41B 111.3 . . ?
H41A C41 H41B 109.2 . . ?
O4 C42 C41 104.84(13) . . ?
O4 C42 H42A 110.8 . . ?
C41 C42 H42A 110.8 . . ?
O4 C42 H42B 110.8 . . ?
C41 C42 H42B 110.8 . . ?
H42A C42 H42B 108.9 . . ?
C44 C43 C45 120.4(2) . 3_856 ?
C44 C43 H43A 119.8 . . ?
C45 C43 H43A 119.8 3_856 . ?
C43 C44 C45 119.7(2) . . ?
C43 C44 H44A 120.1 . . ?
C45 C44 H44A 120.1 . . ?
C43 C45 C44 119.9(2) 3_856 . ?
C43 C45 H45A 120.1 3_856 . ?
C44 C45 H45A 120.1 . . ?

loop_
_geom_bond_atom_site_label_1
_geom_bond_atom_site_label_2
_geom_bond_distance
_geom_bond_site_symmetry_2
_geom_bond_publ_flag
W1 N1 1.7262(14) . ?
W1 C1 1.9601(16) . ?
W1 O2 1.9826(11) . ?
W1 O3 1.9906(11) . ?
W1 O4 2.2700(12) . ?
W1 C3 2.6143(16) . ?
O1 C2 1.229(2) . ?
O2 C10 1.3577(19) . ?
O3 C16 1.3524(19) . ?
O4 C42 1.463(2) . ?
O4 C39 1.466(2) . ?
N1 C33 1.452(2) . ?
C1 C2 1.459(2) . ?
C1 C21 1.523(2) . ?
C2 C3 1.544(2) . ?
C3 C4 1.406(2) . ?
C3 C8 1.414(2) . ?
C4 C5 1.398(2) . ?
C4 C9 1.482(2) . ?
C5 C6 1.389(2) . ?
C5 H5A 0.9500 . ?
C6 C7 1.388(2) . ?
C6 H6A 0.9500 . ?
C7 C8 1.396(2) . ?
C7 H7A 0.9500 . ?
C8 C15 1.484(2) . ?
C9 C14 1.397(2) . ?
C9 C10 1.413(2) . ?
C10 C11 1.419(2) . ?
C11 C12 1.403(2) . ?
C11 C25 1.532(2) . ?
C12 C13 1.388(3) . ?
C12 H12A 0.9500 . ?
C13 C14 1.386(2) . ?
C13 H13A 0.9500 . ?
C14 H14A 0.9500 . ?
C15 C20 1.393(2) . ?
C15 C16 1.409(2) . ?
C16 C17 1.420(2) . ?
C17 C18 1.399(2) . ?
C17 C29 1.535(2) . ?
C18 C19 1.392(2) . ?
C18 H18A 0.9500 . ?
C19 C20 1.382(2) . ?
C19 H19A 0.9500 . ?
C20 H20A 0.9500 . ?
C21 C22 1.533(2) . ?
C21 C24 1.540(2) . ?
C21 C23 1.543(2) . ?
C22 H22A 0.9800 . ?
C22 H22B 0.9800 . ?
C22 H22C 0.9800 . ?
C23 H23A 0.9800 . ?
C23 H23B 0.9800 . ?
C23 H23C 0.9800 . ?
C24 H24A 0.9800 . ?
C24 H24B 0.9800 . ?
C24 H24C 0.9800 . ?
C25 C28 1.536(2) . ?
C25 C26 1.541(2) . ?
C25 C27 1.542(2) . ?
C26 H26A 0.9800 . ?
C26 H26B 0.9800 . ?
C26 H26C 0.9800 . ?
C27 H27A 0.9800 . ?
C27 H27B 0.9800 . ?
C27 H27C 0.9800 . ?
C28 H28A 0.9800 . ?
C28 H28B 0.9800 . ?
C28 H28C 0.9800 . ?
C29 C32 1.535(2) . ?
C29 C31 1.540(2) . ?
C29 C30 1.541(3) . ?
C30 H30A 0.9800 . ?
C30 H30B 0.9800 . ?
C30 H30C 0.9800 . ?
C31 H31A 0.9800 . ?
C31 H31B 0.9800 . ?
C31 H31C 0.9800 . ?
C32 H32A 0.9800 . ?
C32 H32B 0.9800 . ?
C32 H32C 0.9800 . ?
C33 C34 1.531(3) . ?
C33 C38 1.542(3) . ?
C33 H33A 1.0000 . ?
C34 C35 1.523(3) . ?
C34 H34A 0.9900 . ?
C34 H34B 0.9900 . ?
C35 C36 1.529(3) . ?
C35 H35A 0.9900 . ?
C35 H35B 0.9900 . ?
C36 C37 1.526(3) . ?
C36 H36A 0.9900 . ?
C36 H36B 0.9900 . ?
C37 C38 1.530(3) . ?
C37 H37A 0.9900 . ?
C37 H37B 0.9900 . ?
C38 H38A 0.9900 . ?
C38 H38B 0.9900 . ?
C39 C40 1.518(2) . ?
C39 H39A 0.9900 . ?
C39 H39B 0.9900 . ?
C40 C41 1.527(3) . ?
C40 H40A 0.9900 . ?
C40 H40B 0.9900 . ?
C41 C42 1.518(2) . ?
C41 H41A 0.9900 . ?
C41 H41B 0.9900 . ?
C42 H42A 0.9900 . ?
C42 H42B 0.9900 . ?
C43 C44 1.380(3) . ?
C43 C45 1.386(3) 3_856 ?
C43 H43A 0.9500 . ?
C44 C45 1.391(3) . ?
C44 H44A 0.9500 . ?
C45 C43 1.386(3) 3_856 ?
C45 H45A 0.9500 . ?

loop_
_publcif_info_cif.paper_type
?
